data_1530890
loop_
_publ_author_name
'Torardi, C.C.'
'Page, C.'
'Brixner, L.H.'
'Blasse, G.'
'Dirksen, G.J.'

_publ_section_title
;
 Structure and luminescence of some Cs Ln W2 O8 compounds
;
_journal_name_full 'Journal of Solid State Chemistry'
_journal_page_first 171
_journal_page_last 178
_journal_volume 69
_journal_year 1987
_chemical_formula_sum 'Cs Lu O8 W2'
_chemical_name_systematic 'Cs Lu (W O4)2'
_space_group_IT_number 13
_symmetry_space_group_name_Hall '-P 2yc'
_symmetry_space_group_name_H-M 'P 1 2/c 1'
_cell_angle_alpha 90
_cell_angle_beta 95.66
_cell_angle_gamma 90
_cell_formula_units_Z 2
_cell_length_a 9.322
_cell_length_b 5.132
_cell_length_c 7.277
_cell_volume 346.438
_citation_journal_id_ASTM JSSCBI
_cod_data_source_file Torardi_JSSCBI_1987_1413.cif
_cod_data_source_block Cs1Lu1O8W2
_cod_original_formula_sum 'Cs1 Lu1 O8 W2'
_cod_database_code 1530890

loop_
_symmetry_equiv_pos_as_xyz
x,y,z
-x,y,-z+1/2
-x,-y,-z
x,-y,z-1/2

loop_
_atom_site_label
_atom_site_type_symbol
_atom_site_fract_x
_atom_site_fract_y
_atom_site_fract_z
_atom_site_occupancy
_atom_site_U_iso_or_equiv
O4 O-2 0.9541 0.7329 0.9687 1 0.0
Lu1 Lu+3 0 0.0282 0.75 1 0.0
Cs1 Cs+1 0.5 0.9081 0.25 1 0.0
W1 W+6 0.1869 0.5205 0.9922 1 0.0
O1 O-2 0.2198 0.834 0.8939 1 0.0
O3 O-2 0.3572 0.3972 0.058 1 0.0
O2 O-2 0.1652 0.6349 0.2325 1 0.0
